data_7129657
loop_
_publ_author_name
'Fong, Angela'
'Cambell, Cameron'
'Huynh, Silvia'
'McCormick McPherson, Laura J.'
'Teat, Simon'
'Bebbington, Magnus W. P.'
'Dalgarno, Scott'

_publ_section_title
;
 Facile Synthetic Routes to Bridge-Functionalised Calix[4]arenes
;
_journal_name_full 'Chemical Communications'
_journal_paper_doi 10.1039/D1CC06889J
_journal_year 2022
_chemical_formula_moiety '2(C68 H80 O12), 1.25(C8 H12 N4)'
_chemical_formula_sum 'C146 H175 N5 O24'
_chemical_formula_weight 2383.90
_space_group_crystal_system tetragonal
_space_group_IT_number 100
_space_group_name_Hall 'P 4 -2ab'
_space_group_name_H-M_alt 'P 4 b m'
_atom_sites_solution_hydrogens mixed
_atom_sites_solution_primary direct
_audit_creation_date 2022-01-22
_audit_creation_method
;
Olex2 1.3
(compiled 2020.11.12 svn.r5f609507 for OlexSys, GUI svn.r6408)
;
_audit_update_record
;
2022-01-24 deposited with the CCDC.	2022-02-01 downloaded from the CCDC.
;
_cell_angle_alpha 90
_cell_angle_beta 90
_cell_angle_gamma 90
_cell_formula_units_Z 2
_cell_length_a 25.0238(7)
_cell_length_b 25.0238(7)
_cell_length_c 10.8155(6)
_cell_measurement_reflns_used 10082
_cell_measurement_temperature 120.01(10)
_cell_measurement_theta_max 26.7100
_cell_measurement_theta_min 3.4610
_cell_volume 6772.6(5)
_computing_cell_refinement 'CrysAlisPro 1.171.38.46 (Rigaku OD, 2015)'
_computing_data_collection 'CrysAlisPro 1.171.38.46 (Rigaku OD, 2015)'
_computing_data_reduction 'CrysAlisPro 1.171.38.46 (Rigaku OD, 2015)'
_computing_molecular_graphics 'Olex2 1.3 (Dolomanov et al., 2009)'
_computing_publication_material 'Olex2 1.3 (Dolomanov et al., 2009)'
_computing_structure_refinement 'SHELXL 2014/7 (Sheldrick, 2015)'
_computing_structure_solution 'ShelXT (Sheldrick, 2015)'
_diffrn_ambient_environment N~2~
_diffrn_ambient_temperature 120.01(10)
_diffrn_detector 'CCD plate'
_diffrn_detector_area_resol_mean 5.1574
_diffrn_detector_type Atlas
_diffrn_measured_fraction_theta_full 0.997
_diffrn_measured_fraction_theta_max 0.998
_diffrn_measurement_details
;
List of Runs (angles in degrees, time in seconds):

  # Type    Start    End  Width  t~exp~   \w     \q     \k     \f   Frames
#--------------------------------------------------------------------------
  1  \w    -88.00  19.00   1.00   10.00    --   -9.43 -19.00-120.00  107
  2  \w    -18.00  30.00   1.00   10.00    --   -9.43 -99.00 150.00   48
  3  \w    -44.00  -7.00   1.00   10.00    --   -9.43 100.00 177.14   37
  4  \w      5.00  56.00   1.00   10.00    --   10.84-127.00 127.00   51
  5  \w    -14.00  13.00   1.00   10.00    --   10.84  57.00  90.00   27
  6  \w     -1.00  25.00   1.00   10.00    --   10.84-122.00  11.80   26
  7  \w     48.00  75.00   1.00   10.00    --   10.84  19.00-120.00   27
  8  \w    -38.00 -11.00   1.00   10.00    --   10.84 -77.00  90.00   27
  9  \w     12.00  37.00   1.00   10.00    --   10.84 -57.00  90.00   25
 10  \w    -62.00 -25.00   1.00   10.00    --   10.84 -77.00   0.00   37
;
_diffrn_measurement_device 'four-circle diffractometer'
_diffrn_measurement_device_type 'SuperNova, Dual, Cu at zero, Atlas'
_diffrn_measurement_method '\w scans'
_diffrn_orient_matrix_type 'CrysAlisPro convention (1999,Acta A55,543-557)'
_diffrn_orient_matrix_UB_11 -0.0011987000
_diffrn_orient_matrix_UB_12 -0.0273592000
_diffrn_orient_matrix_UB_13 -0.0169601000
_diffrn_orient_matrix_UB_21 0.0020463000
_diffrn_orient_matrix_UB_22 0.0072151000
_diffrn_orient_matrix_UB_23 -0.0632291000
_diffrn_orient_matrix_UB_31 0.0282488000
_diffrn_orient_matrix_UB_32 -0.0016622000
_diffrn_orient_matrix_UB_33 0.0038552000
_diffrn_radiation_monochromator mirror
_diffrn_radiation_probe x-ray
_diffrn_radiation_type 'Mo K\a'
_diffrn_radiation_wavelength 0.71073
_diffrn_reflns_av_R_equivalents 0.0831
_diffrn_reflns_av_unetI/netI 0.0440
_diffrn_reflns_Laue_measured_fraction_full 0.997
_diffrn_reflns_Laue_measured_fraction_max 0.998
_diffrn_reflns_limit_h_max 31
_diffrn_reflns_limit_h_min -31
_diffrn_reflns_limit_k_max 31
_diffrn_reflns_limit_k_min -31
_diffrn_reflns_limit_l_max 12
_diffrn_reflns_limit_l_min -13
_diffrn_reflns_number 73696
_diffrn_reflns_point_group_measured_fraction_full 0.983
_diffrn_reflns_point_group_measured_fraction_max 0.978
_diffrn_reflns_theta_full 26.000
_diffrn_reflns_theta_max 26.996
_diffrn_reflns_theta_min 2.935
_diffrn_source 'micro-focus sealed X-ray tube'
_diffrn_source_type 'SuperNova (Mo) X-ray Source'
_exptl_absorpt_coefficient_mu 0.079
_exptl_absorpt_correction_T_max 1.000
_exptl_absorpt_correction_T_min 0.519
_exptl_absorpt_correction_type gaussian
_exptl_absorpt_process_details
;
CrysAlisPro 1.171.38.46 (Rigaku Oxford Diffraction, 2015)
Numerical absorption correction based on gaussian integration over
			a multifaceted crystal model
Empirical absorption correction using spherical harmonics,
 implemented in SCALE3 ABSPACK scaling algorithm.
;
_exptl_crystal_colour colourless
_exptl_crystal_colour_primary colourless
_exptl_crystal_density_diffrn 1.169
_exptl_crystal_description block
_exptl_crystal_F_000 2556
_exptl_crystal_size_max 0.383
_exptl_crystal_size_mid 0.295
_exptl_crystal_size_min 0.161
_refine_diff_density_max 0.217
_refine_diff_density_min -0.219
_refine_diff_density_rms 0.038
_refine_ls_abs_structure_details
;
 Flack x determined using 2423 quotients [(I+)-(I-)]/[(I+)+(I-)]
 (Parsons, Flack and Wagner, Acta Cryst. B69 (2013) 249-259).
;
_refine_ls_abs_structure_Flack -0.1(4)
_refine_ls_extinction_method none
_refine_ls_goodness_of_fit_ref 1.101
_refine_ls_hydrogen_treatment constr
_refine_ls_matrix_type full
_refine_ls_number_parameters 470
_refine_ls_number_reflns 7480
_refine_ls_number_restraints 1
_refine_ls_restrained_S_all 1.101
_refine_ls_R_factor_all 0.0624
_refine_ls_R_factor_gt 0.0520
_refine_ls_shift/su_max 0.001
_refine_ls_shift/su_mean 0.000
_refine_ls_structure_factor_coef Fsqd
_refine_ls_weighting_details 'w=1/[\s^2^(Fo^2^)+(0.0328P)^2^+2.6835P] where P=(Fo^2^+2Fc^2^)/3'
_refine_ls_weighting_scheme calc
_refine_ls_wR_factor_gt 0.1006
_refine_ls_wR_factor_ref 0.1046
_reflns_Friedel_coverage 0.860
_reflns_Friedel_fraction_full 0.966
_reflns_Friedel_fraction_max 0.956
_reflns_number_gt 6635
_reflns_number_total 7480
_reflns_threshold_expression 'I > 2\s(I)'
_cod_data_source_file d1cc06889j2.cif
_cod_data_source_block 2
_cod_database_code 7129657
_shelx_shelxl_version_number 2014/7
_chemical_oxdiff_formula 'C68 H80 O12'
_chemical_oxdiff_usercomment '@ 120 K AF148'
_shelx_space_group_comment
;
The symmetry employed for this shelxl refinement is uniquely defined
by the following loop, which should always be used as a source of
symmetry information in preference to the above space-group names.
They are only intended as comments.
;
_reflns_odcompleteness_completeness 99.70
_reflns_odcompleteness_iscentric 1
_reflns_odcompleteness_theta 26.32
_olex2_refinement_description
;
1. Others
 Fixed Sof: C32(0.5) H32A(0.5) H32B(0.5) H32C(0.5) C33(0.5) H33A(0.5)
 H33B(0.5) H33C(0.5) C34(0.5) H34A(0.5) H34B(0.5) H34C(0.5) H35A(0.5) H35B(0.5)
 H35C(0.5) H36A(0.5) H36B(0.5) H36C(0.5) C28(0.5) H28A(0.5) H28B(0.5) H28C(0.5)
 C29(0.5) H29A(0.5) H29B(0.5) H29C(0.5) C30(0.5) H30A(0.5) H30B(0.5) H30C(0.5)
 H42A(0.25) H42B(0.25) H42C(0.25) H44A(0.5) H44B(0.5) H44C(0.5) N3(0.5)
 C46(0.5) H46A(0.5) H46B(0.5) H46C(0.5) C47(0.5)
2.a Everything fixed:
 H42A, H42B, H42C
2.b Ternary CH refined with riding coordinates:
 C7(H7), C22(H22)
2.c Me refined with riding coordinates:
 C32(H32A,H32B,H32C), C33(H33A,H33B,H33C), C34(H34A,H34B,H34C)
2.d Aromatic/amide H refined with riding coordinates:
 C2(H2), C4(H4), C14(H14), C15(H15), C19(H19), C24(H24), C38(H38), C39(H39)
2.e Idealised Me refined as rotating group:
 C9(H9A,H9B,H9C), C10(H10A,H10B,H10C), C11(H11A,H11B,H11C), C12(H12A,H12B,
 H12C), C17(H17A,H17B,H17C), C35(H35A,H35B,H35C), C36(H36A,H36B,H36C), C41(H41A,
 H41B,H41C), C28(H28A,H28B,H28C), C29(H29A,H29B,H29C), C30(H30A,H30B,H30C),
 C44(H44A,H44B,H44C), C46(H46A,H46B,H46C)
;
_olex2_submission_special_instructions 'No special instructions were received'
_oxdiff_exptl_absorpt_empirical_details
;
Empirical correction (ABSPACK) includes:
- Absorption correction using spherical harmonics
- Frame scaling
;
_oxdiff_exptl_absorpt_empirical_full_max 1.312
_oxdiff_exptl_absorpt_empirical_full_min 0.797

loop_
_space_group_symop_operation_xyz
'x, y, z'
'-x, -y, z'
'-y, x, z'
'y, -x, z'
'x+1/2, -y+1/2, z'
'-x+1/2, y+1/2, z'
'-y+1/2, -x+1/2, z'
'y+1/2, x+1/2, z'

loop_
_atom_site_label
_atom_site_type_symbol
_atom_site_fract_x
_atom_site_fract_y
_atom_site_fract_z
_atom_site_U_iso_or_equiv
_atom_site_adp_type
_atom_site_occupancy
_atom_site_site_symmetry_order
_atom_site_calc_flag
_atom_site_refinement_flags_posn
_atom_site_refinement_flags_adp
_atom_site_refinement_flags_occupancy
_atom_site_disorder_assembly
_atom_site_disorder_group
O1 O 0.49885(8) 0.41493(8) 0.6746(2) 0.0208(4) Uani 1 1 d . . . . .
O2 O 0.35866(9) 0.31369(8) 0.5167(2) 0.0298(5) Uani 1 1 d . . . . .
O3 O 0.36662(9) 0.33328(9) 0.8063(2) 0.0335(6) Uani 1 1 d . . . . .
C1 C 0.54738(11) 0.37941(10) 0.5014(3) 0.0170(6) Uani 1 1 d . . . . .
C2 C 0.54652(11) 0.35710(11) 0.3841(3) 0.0196(6) Uani 1 1 d . . . . .
H2 H 0.5788 0.3480 0.3470 0.024 Uiso 1 1 calc R U . . .
C3 C 0.49932(12) 0.34777(11) 0.3195(3) 0.0183(6) Uani 1 1 d . . . . .
C4 C 0.45153(11) 0.36082(11) 0.3796(3) 0.0189(6) Uani 1 1 d . . . . .
H4 H 0.4194 0.3555 0.3382 0.023 Uiso 1 1 calc R U . . .
C5 C 0.45033(11) 0.38159(10) 0.4995(3) 0.0175(6) Uani 1 1 d . . . . .
C6 C 0.49877(12) 0.39044(11) 0.5603(3) 0.0174(6) Uani 1 1 d . . . . .
C7 C 0.39857(11) 0.39997(11) 0.5598(3) 0.0184(6) Uani 1 1 d . . . . .
H7 H 0.4070 0.4078 0.6464 0.022 Uiso 1 1 calc R U . . .
C8 C 0.50071(12) 0.32481(12) 0.1876(3) 0.0234(7) Uani 1 1 d . . . . .
C9 C 0.54387(14) 0.35291(15) 0.1109(3) 0.0349(8) Uani 1 1 d . . . . .
H9A H 0.5375 0.3907 0.1111 0.052 Uiso 1 1 calc R U . . .
H9B H 0.5428 0.3398 0.0275 0.052 Uiso 1 1 calc R U . . .
H9C H 0.5784 0.3458 0.1461 0.052 Uiso 1 1 calc R U . . .
C10 C 0.44752(14) 0.33280(15) 0.1198(3) 0.0340(8) Uani 1 1 d . . . . .
H10A H 0.4198 0.3137 0.1624 0.051 Uiso 1 1 calc R U . . .
H10B H 0.4506 0.3195 0.0368 0.051 Uiso 1 1 calc R U . . .
H10C H 0.4389 0.3702 0.1176 0.051 Uiso 1 1 calc R U . . .
C11 C 0.51413(15) 0.26523(13) 0.1935(3) 0.0355(9) Uani 1 1 d . . . . .
H11A H 0.5475 0.2604 0.2359 0.053 Uiso 1 1 calc R U . . .
H11B H 0.5170 0.2512 0.1111 0.053 Uiso 1 1 calc R U . . .
H11C H 0.4864 0.2467 0.2371 0.053 Uiso 1 1 calc R U . . .
C12 C 0.50037(14) 0.37971(14) 0.7786(3) 0.0305(8) Uani 1 1 d . . . . .
H12A H 0.5307 0.3564 0.7716 0.046 Uiso 1 1 calc R U . . .
H12B H 0.4682 0.3589 0.7809 0.046 Uiso 1 1 calc R U . . .
H12C H 0.5033 0.4003 0.8533 0.046 Uiso 1 1 calc R U . . .
C13 C 0.35428(12) 0.35805(12) 0.5607(3) 0.0233(7) Uani 1 1 d . . . . .
C14 C 0.30191(12) 0.37615(12) 0.6148(4) 0.0291(8) Uani 1 1 d . . . . .
H14 H 0.2782 0.3933 0.5619 0.035 Uiso 1 1 calc R U . . .
C15 C 0.28656(13) 0.36976(12) 0.7314(4) 0.0305(8) Uani 1 1 d . . . . .
H15 H 0.2526 0.3815 0.7534 0.037 Uiso 1 1 calc R U . . .
C16 C 0.32007(14) 0.34517(12) 0.8278(4) 0.0294(8) Uani 1 1 d . . . . .
C17 C 0.29514(17) 0.33584(17) 0.9517(4) 0.0476(10) Uani 1 1 d . . . . .
H17A H 0.2693 0.3076 0.9455 0.071 Uiso 1 1 calc R U . . .
H17B H 0.2778 0.3679 0.9790 0.071 Uiso 1 1 calc R U . . .
H17C H 0.3223 0.3260 1.0101 0.071 Uiso 1 1 calc R U . . .
O4 O 0.07545(8) 0.42455(8) 0.6421(3) 0.0176(6) Uani 1 2 d S T P . .
O5 O 0.04758(8) 0.54758(8) 0.6058(3) 0.0185(6) Uani 1 2 d S T P . .
O6 O 0.21900(8) 0.44882(9) 0.4670(2) 0.0292(5) Uani 1 1 d . . . . .
O7 O 0.19711(10) 0.47999(10) 0.7780(2) 0.0369(6) Uani 1 1 d . . . . .
C18 C 0.12547(10) 0.55702(10) 0.4786(3) 0.0141(6) Uani 1 1 d . . . . .
C19 C 0.15310(11) 0.58565(11) 0.3893(3) 0.0167(6) Uani 1 1 d . . . . .
H19 H 0.1850 0.5719 0.3588 0.020 Uiso 1 1 calc R U . . .
C20 C 0.13461(11) 0.63461(11) 0.3436(4) 0.0171(9) Uani 1 2 d S T P D .
C21 C 0.07783(10) 0.57783(10) 0.5249(4) 0.0163(9) Uani 1 2 d S T P . .
C22 C 0.14162(10) 0.50081(11) 0.5189(3) 0.0170(6) Uani 1 1 d . . . . .
H22 H 0.1316 0.4976 0.6062 0.020 Uiso 1 1 calc R U . . .
C23 C 0.10862(10) 0.45954(10) 0.4494(3) 0.0151(6) Uani 1 1 d . . . . .
C24 C 0.10957(11) 0.45752(11) 0.3214(3) 0.0190(6) Uani 1 1 d . . . . .
H24 H 0.1323 0.4805 0.2788 0.023 Uiso 1 1 calc R U . . .
C25 C 0.07773(11) 0.42227(11) 0.2542(4) 0.0209(9) Uani 1 2 d S T P A .
C26 C 0.07520(10) 0.42480(10) 0.5132(4) 0.0148(8) Uani 1 2 d S T P . .
C27 C 0.16460(12) 0.66460(12) 0.2419(4) 0.0221(9) Uani 1 2 d S T P . .
C31 C 0.08197(14) 0.41803(14) 0.1133(5) 0.0290(11) Uani 1 2 d S T P . .
C32 C 0.0227(6) 0.4154(6) 0.0558(14) 0.063(4) Uani 0.5 1 d . . P A -1
H32A H 0.0060 0.4498 0.0628 0.094 Uiso 0.5 1 calc R U P A -1
H32B H 0.0248 0.4054 -0.0298 0.094 Uiso 0.5 1 calc R U P A -1
H32C H 0.0020 0.3893 0.0999 0.094 Uiso 0.5 1 calc R U P A -1
C33 C 0.0387(5) 0.3900(5) 0.0540(12) 0.042(3) Uani 0.5 1 d . . P A -1
H33A H 0.0446 0.3893 -0.0337 0.062 Uiso 0.5 1 calc R U P A -1
H33B H 0.0370 0.3541 0.0849 0.062 Uiso 0.5 1 calc R U P A -1
H33C H 0.0056 0.4080 0.0712 0.062 Uiso 0.5 1 calc R U P A -1
C34 C 0.1071(4) 0.3619(3) 0.0824(8) 0.060(3) Uani 0.5 1 d . . P A -1
H34A H 0.1435 0.3610 0.1103 0.091 Uiso 0.5 1 calc R U P A -1
H34B H 0.0871 0.3344 0.1235 0.091 Uiso 0.5 1 calc R U P A -1
H34C H 0.1060 0.3561 -0.0053 0.091 Uiso 0.5 1 calc R U P A -1
C35 C 0.05748(14) 0.55748(14) 0.7337(4) 0.0293(11) Uani 1 2 d S T P . .
H35A H 0.0635 0.5950 0.7461 0.044 Uiso 0.5 1 calc R U P B -1
H35B H 0.0885 0.5378 0.7595 0.044 Uiso 0.5 1 calc R U P B -1
H35C H 0.0271 0.5463 0.7814 0.044 Uiso 0.5 1 calc R U P B -1
C36 C 0.11353(12) 0.38647(12) 0.6897(4) 0.0236(10) Uani 1 2 d S T P . .
H36A H 0.1100 0.3533 0.6459 0.035 Uiso 0.5 1 calc R U P C -1
H36B H 0.1069 0.3807 0.7761 0.035 Uiso 0.5 1 calc R U P C -1
H36C H 0.1491 0.4001 0.6789 0.035 Uiso 0.5 1 calc R U P C -1
C37 C 0.20164(11) 0.48950(11) 0.5123(3) 0.0204(6) Uani 1 1 d . . . . .
C38 C 0.23912(12) 0.53129(13) 0.5594(3) 0.0267(8) Uani 1 1 d . . . . .
H38 H 0.2607 0.5478 0.5006 0.032 Uiso 1 1 calc R U . . .
C39 C 0.24522(12) 0.54745(13) 0.6747(4) 0.0308(8) Uani 1 1 d . . . . .
H39 H 0.2698 0.5745 0.6903 0.037 Uiso 1 1 calc R U . . .
C40 C 0.21509(13) 0.52501(13) 0.7808(3) 0.0291(8) Uani 1 1 d . . . . .
C41 C 0.20747(16) 0.56102(15) 0.8893(4) 0.0435(9) Uani 1 1 d . . . . .
H41A H 0.1929 0.5410 0.9570 0.065 Uiso 1 1 calc R U . . .
H41B H 0.1833 0.5893 0.8675 0.065 Uiso 1 1 calc R U . . .
H41C H 0.2413 0.5759 0.9131 0.065 Uiso 1 1 calc R U . . .
C28 C 0.1405(3) 0.7186(3) 0.2083(7) 0.0297(16) Uani 0.5 1 d . . P D -1
H28A H 0.1047 0.7136 0.1786 0.045 Uiso 0.5 1 calc R U P D -1
H28B H 0.1617 0.7352 0.1450 0.045 Uiso 0.5 1 calc R U P D -1
H28C H 0.1398 0.7411 0.2802 0.045 Uiso 0.5 1 calc R U P D -1
C29 C 0.1649(3) 0.6285(3) 0.1257(6) 0.0336(16) Uani 0.5 1 d . . P D -1
H29A H 0.1813 0.5949 0.1453 0.050 Uiso 0.5 1 calc R U P D -1
H29B H 0.1846 0.6458 0.0609 0.050 Uiso 0.5 1 calc R U P D -1
H29C H 0.1288 0.6225 0.0988 0.050 Uiso 0.5 1 calc R U P D -1
C30 C 0.2233(3) 0.6743(3) 0.2821(8) 0.0363(18) Uani 0.5 1 d . . P D -1
H30A H 0.2240 0.6985 0.3510 0.054 Uiso 0.5 1 calc R U P D -1
H30B H 0.2430 0.6895 0.2144 0.054 Uiso 0.5 1 calc R U P D -1
H30C H 0.2393 0.6410 0.3057 0.054 Uiso 0.5 1 calc R U P D -1
N1 N 0.5000 0.5000 0.0769(9) 0.079(3) Uani 1 4 d S T P . .
C42 C 0.5000 0.5000 0.3152(7) 0.0327(16) Uani 1 4 d S T P . .
C43 C 0.5000 0.5000 0.1830(9) 0.0398(18) Uani 1 4 d S T P . .
H42A H 0.4906 0.5349 0.3448 0.060 Uiso 0.25 1 d . U P E -1
H42B H 0.4745 0.4744 0.3448 0.060 Uiso 0.25 1 d . U P F -1
H42C H 0.5349 0.4907 0.3448 0.060 Uiso 0.25 1 d . U P G -1
N2 N 0.79120(16) 0.29120(16) 0.8441(5) 0.0560(14) Uani 1 2 d S T P . .
C44 C 0.80604(17) 0.30604(17) 0.6105(6) 0.0441(14) Uani 1 2 d S T P . .
H44A H 0.8082 0.2721 0.5693 0.066 Uiso 0.5 1 calc R U P H -1
H44B H 0.8387 0.3254 0.5982 0.066 Uiso 0.5 1 calc R U P H -1
H44C H 0.7768 0.3262 0.5771 0.066 Uiso 0.5 1 calc R U P H -1
C45 C 0.79762(14) 0.29762(14) 0.7416(6) 0.0346(12) Uani 1 2 d S T P . .
N3 N 0.2696(4) 0.3393(3) 0.2708(9) 0.069(2) Uani 0.5 1 d . . P I -1
C46 C 0.1844(15) 0.3224(15) 0.3965(8) 0.054(6) Uani 0.5 1 d . . P I -1
H46A H 0.1595 0.3006 0.3515 0.082 Uiso 0.5 1 calc R U P I -1
H46B H 0.1682 0.3562 0.4150 0.082 Uiso 0.5 1 calc R U P I -1
H46C H 0.1940 0.3047 0.4722 0.082 Uiso 0.5 1 calc R U P I -1
C47 C 0.2311(4) 0.3306(3) 0.3235(9) 0.046(2) Uani 0.5 1 d . . P I -1

loop_
_atom_site_aniso_label
_atom_site_aniso_U_11
_atom_site_aniso_U_22
_atom_site_aniso_U_33
_atom_site_aniso_U_23
_atom_site_aniso_U_13
_atom_site_aniso_U_12
O1 0.0203(10) 0.0238(10) 0.0183(11) -0.0018(9) -0.0024(9) 0.0009(8)
O2 0.0300(12) 0.0211(11) 0.0382(15) 0.0006(11) 0.0010(11) -0.0068(9)
O3 0.0261(12) 0.0365(13) 0.0380(16) 0.0071(11) 0.0004(11) 0.0017(10)
C1 0.0166(13) 0.0104(12) 0.0241(17) 0.0041(12) -0.0046(12) 0.0007(10)
C2 0.0176(14) 0.0154(14) 0.0259(17) -0.0010(13) 0.0021(13) 0.0013(11)
C3 0.0216(15) 0.0141(13) 0.0191(16) 0.0011(11) -0.0028(13) 0.0000(11)
C4 0.0181(14) 0.0162(14) 0.0224(17) 0.0025(13) -0.0077(13) -0.0021(11)
C5 0.0185(14) 0.0116(12) 0.0224(17) 0.0044(12) -0.0006(12) -0.0017(10)
C6 0.0209(14) 0.0124(13) 0.0188(15) 0.0030(11) -0.0002(12) -0.0020(11)
C7 0.0161(14) 0.0180(14) 0.0210(16) 0.0024(12) -0.0023(12) -0.0009(11)
C8 0.0260(16) 0.0228(15) 0.0214(17) -0.0016(13) -0.0039(14) 0.0002(13)
C9 0.041(2) 0.045(2) 0.0191(19) -0.0029(16) -0.0002(16) -0.0073(16)
C10 0.0356(19) 0.042(2) 0.024(2) -0.0094(16) -0.0102(15) 0.0075(15)
C11 0.049(2) 0.0290(18) 0.029(2) -0.0064(15) -0.0057(17) 0.0060(15)
C12 0.0336(18) 0.0415(19) 0.0165(17) 0.0045(15) -0.0026(14) 0.0002(15)
C13 0.0206(15) 0.0220(16) 0.0272(18) 0.0106(14) -0.0044(13) -0.0016(12)
C14 0.0162(15) 0.0226(17) 0.049(2) 0.0128(15) -0.0027(15) -0.0023(12)
C15 0.0185(16) 0.0204(16) 0.052(3) 0.0037(16) 0.0072(15) 0.0004(12)
C16 0.0326(18) 0.0195(15) 0.036(2) -0.0026(14) 0.0048(15) -0.0046(13)
C17 0.057(3) 0.046(2) 0.039(2) -0.0077(19) 0.013(2) -0.0073(19)
O4 0.0183(9) 0.0183(9) 0.0163(16) 0.0025(8) -0.0025(8) -0.0016(11)
O5 0.0179(9) 0.0179(9) 0.0197(16) 0.0032(8) 0.0032(8) -0.0017(11)
O6 0.0199(11) 0.0303(12) 0.0374(15) 0.0050(11) -0.0003(10) 0.0077(9)
O7 0.0386(14) 0.0376(14) 0.0344(15) 0.0103(11) -0.0075(12) -0.0129(11)
C18 0.0129(13) 0.0146(13) 0.0148(16) -0.0011(11) -0.0041(11) -0.0029(10)
C19 0.0139(13) 0.0186(14) 0.0177(15) -0.0002(12) 0.0009(12) -0.0017(10)
C20 0.0169(12) 0.0169(12) 0.017(2) -0.0016(11) -0.0016(11) -0.0034(15)
C21 0.0165(12) 0.0165(12) 0.016(2) -0.0021(11) -0.0021(11) -0.0066(15)
C22 0.0148(13) 0.0179(13) 0.0183(16) 0.0033(12) -0.0007(12) -0.0023(11)
C23 0.0134(13) 0.0101(13) 0.0218(17) 0.0012(12) -0.0019(12) 0.0048(10)
C24 0.0190(14) 0.0159(14) 0.0220(18) 0.0049(12) 0.0025(13) 0.0007(11)
C25 0.0215(13) 0.0215(13) 0.020(2) 0.0018(13) -0.0018(13) 0.0028(17)
C26 0.0142(11) 0.0142(11) 0.016(2) 0.0000(12) 0.0000(12) 0.0038(14)
C27 0.0225(13) 0.0225(13) 0.021(2) 0.0055(13) 0.0055(13) 0.0029(17)
C31 0.0344(16) 0.0344(16) 0.018(3) 0.0009(15) -0.0009(15) -0.001(2)
C32 0.063(9) 0.091(11) 0.035(6) 0.024(8) -0.026(6) -0.036(7)
C33 0.045(7) 0.060(8) 0.020(5) 0.008(6) -0.008(4) -0.015(5)
C34 0.112(7) 0.043(5) 0.026(5) -0.007(3) 0.017(4) 0.009(5)
C35 0.0335(16) 0.0335(16) 0.021(3) 0.0043(15) 0.0043(15) 0.002(2)
C36 0.0250(14) 0.0250(14) 0.021(2) 0.0062(14) -0.0062(14) -0.0003(17)
C37 0.0184(14) 0.0231(15) 0.0197(16) 0.0113(13) 0.0005(13) 0.0007(12)
C38 0.0136(14) 0.0311(17) 0.035(2) 0.0116(15) -0.0031(13) -0.0040(12)
C39 0.0212(16) 0.0302(17) 0.041(2) 0.0090(16) -0.0100(15) -0.0074(13)
C40 0.0231(16) 0.0349(18) 0.029(2) 0.0094(15) -0.0125(14) -0.0051(14)
C41 0.046(2) 0.046(2) 0.039(2) 0.002(2) -0.0089(19) -0.0091(17)
C28 0.040(4) 0.023(3) 0.027(4) 0.010(3) 0.009(3) 0.005(3)
C29 0.053(4) 0.029(4) 0.019(4) 0.004(3) 0.012(3) -0.001(3)
C30 0.026(4) 0.040(4) 0.043(5) 0.017(4) 0.006(3) 0.000(3)
N1 0.091(4) 0.091(4) 0.055(6) 0.000 0.000 0.000
C42 0.027(2) 0.027(2) 0.043(5) 0.000 0.000 0.000
C43 0.035(3) 0.035(3) 0.050(6) 0.000 0.000 0.000
N2 0.061(2) 0.061(2) 0.047(4) 0.002(2) 0.002(2) 0.006(3)
C44 0.044(2) 0.044(2) 0.045(4) 0.005(2) 0.005(2) 0.018(3)
C45 0.0305(17) 0.0305(17) 0.043(4) 0.0003(18) 0.0003(18) 0.003(2)
N3 0.085(6) 0.051(5) 0.071(6) -0.003(4) 0.023(5) 0.011(4)
C46 0.070(17) 0.037(7) 0.056(5) 0.003(7) 0.020(9) -0.005(9)
C47 0.060(5) 0.031(4) 0.048(5) -0.001(4) 0.005(4) 0.009(4)

loop_
_atom_type_symbol
_atom_type_description
_atom_type_scat_dispersion_real
_atom_type_scat_dispersion_imag
_atom_type_scat_source
C C 0.0033 0.0016 'International Tables Vol C Tables 4.2.6.8 and 6.1.1.4'
H H 0.0000 0.0000 'International Tables Vol C Tables 4.2.6.8 and 6.1.1.4'
N N 0.0061 0.0033 'International Tables Vol C Tables 4.2.6.8 and 6.1.1.4'
O O 0.0106 0.0060 'International Tables Vol C Tables 4.2.6.8 and 6.1.1.4'

loop_
_exptl_crystal_face_index_h
_exptl_crystal_face_index_k
_exptl_crystal_face_index_l
_exptl_crystal_face_perp_dist
33 13 2 0.1701
2 -35 -2 0.0742
1 35 2 0.0755
35 -1 -2 0.2032
32 -5 6 0.2084
1 -8 15 0.1336
-35 2 0 0.1707
0 8 -15 0.1414
2 6 15 0.1382

loop_
_geom_angle_atom_site_label_1
_geom_angle_atom_site_label_2
_geom_angle_atom_site_label_3
_geom_angle
_geom_angle_site_symmetry_1
_geom_angle_site_symmetry_3
_geom_angle_publ_flag
C6 O1 C12 115.6(2) . . ?
C2 C1 C6 118.8(3) . . ?
C2 C1 C7 121.0(3) . 3_655 ?
C6 C1 C7 119.7(3) . 3_655 ?
C1 C2 H2 118.7 . . ?
C1 C2 C3 122.7(3) . . ?
C3 C2 H2 118.7 . . ?
C2 C3 C4 117.0(3) . . ?
C2 C3 C8 120.6(3) . . ?
C4 C3 C8 122.5(3) . . ?
C3 C4 H4 118.8 . . ?
C5 C4 C3 122.4(3) . . ?
C5 C4 H4 118.8 . . ?
C4 C5 C7 121.9(3) . . ?
C6 C5 C4 118.5(3) . . ?
C6 C5 C7 119.3(3) . . ?
O1 C6 C1 119.6(3) . . ?
O1 C6 C5 119.6(3) . . ?
C5 C6 C1 120.6(3) . . ?
C1 C7 H7 106.7 4_565 . ?
C5 C7 C1 110.4(2) . 4_565 ?
C5 C7 H7 106.7 . . ?
C5 C7 C13 114.4(2) . . ?
C13 C7 C1 111.4(2) . 4_565 ?
C13 C7 H7 106.7 . . ?
C9 C8 C3 110.3(3) . . ?
C9 C8 C10 107.0(3) . . ?
C10 C8 C3 112.1(3) . . ?
C11 C8 C3 109.3(3) . . ?
C11 C8 C9 108.4(3) . . ?
C11 C8 C10 109.7(3) . . ?
C8 C9 H9A 109.5 . . ?
C8 C9 H9B 109.5 . . ?
C8 C9 H9C 109.5 . . ?
H9A C9 H9B 109.5 . . ?
H9A C9 H9C 109.5 . . ?
H9B C9 H9C 109.5 . . ?
C8 C10 H10A 109.5 . . ?
C8 C10 H10B 109.5 . . ?
C8 C10 H10C 109.5 . . ?
H10A C10 H10B 109.5 . . ?
H10A C10 H10C 109.5 . . ?
H10B C10 H10C 109.5 . . ?
C8 C11 H11A 109.5 . . ?
C8 C11 H11B 109.5 . . ?
C8 C11 H11C 109.5 . . ?
H11A C11 H11B 109.5 . . ?
H11A C11 H11C 109.5 . . ?
H11B C11 H11C 109.5 . . ?
O1 C12 H12A 109.5 . . ?
O1 C12 H12B 109.5 . . ?
O1 C12 H12C 109.5 . . ?
H12A C12 H12B 109.5 . . ?
H12A C12 H12C 109.5 . . ?
H12B C12 H12C 109.5 . . ?
O2 C13 C7 124.1(3) . . ?
O2 C13 C14 120.4(3) . . ?
C14 C13 C7 115.3(3) . . ?
C13 C14 H14 117.1 . . ?
C15 C14 C13 125.8(3) . . ?
C15 C14 H14 117.1 . . ?
C14 C15 H15 118.0 . . ?
C14 C15 C16 123.9(3) . . ?
C16 C15 H15 118.0 . . ?
O3 C16 C15 120.5(3) . . ?
O3 C16 C17 122.0(3) . . ?
C15 C16 C17 117.5(3) . . ?
C16 C17 H17A 109.5 . . ?
C16 C17 H17B 109.5 . . ?
C16 C17 H17C 109.5 . . ?
H17A C17 H17B 109.5 . . ?
H17A C17 H17C 109.5 . . ?
H17B C17 H17C 109.5 . . ?
C26 O4 C36 111.3(3) . . ?
C21 O5 C35 115.0(3) . . ?
C19 C18 C21 118.9(3) . . ?
C19 C18 C22 122.9(2) . . ?
C21 C18 C22 117.9(2) . . ?
C18 C19 H19 118.9 . . ?
C18 C19 C20 122.2(3) . . ?
C20 C19 H19 118.9 . . ?
C19 C20 C19 117.0(4) . 8_455 ?
C19 C20 C27 121.43(19) 8_455 . ?
C19 C20 C27 121.43(19) . . ?
C19 C20 C27 121.43(19) . 8_455 ?
C19 C20 C27 121.43(19) 8_455 8_455 ?
C27 C20 C27 0.0(3) . 8_455 ?
O5 C21 C18 119.41(18) . . ?
O5 C21 C18 119.41(18) . 8_455 ?
C18 C21 C18 120.7(4) . 8_455 ?
C18 C22 H22 106.4 . . ?
C18 C22 C37 114.6(2) . . ?
C23 C22 C18 109.9(2) . . ?
C23 C22 H22 106.4 . . ?
C23 C22 C37 112.6(2) . . ?
C37 C22 H22 106.4 . . ?
C24 C23 C22 120.6(3) . . ?
C24 C23 C26 118.9(3) . . ?
C26 C23 C22 120.4(3) . . ?
C23 C24 H24 118.8 . . ?
C23 C24 C25 122.3(3) . . ?
C25 C24 H24 118.8 . . ?
C24 C25 C24 116.9(4) . 7 ?
C24 C25 C31 121.6(2) . . ?
C24 C25 C31 121.6(2) 7 . ?
C23 C26 O4 119.76(19) . . ?
C23 C26 O4 119.76(19) 7 . ?
C23 C26 C23 120.5(4) . 7 ?
C20 C27 C29 107.5(4) . . ?
C20 C27 C29 107.5(4) . 8_455 ?
C20 C27 C30 109.9(4) . . ?
C20 C27 C30 109.9(4) . 8_455 ?
C27 C27 C20 0(10) 8_455 . ?
C27 C27 C28 0(10) 8_455 . ?
C27 C27 C28 0(10) 8_455 8_455 ?
C27 C27 C29 0(10) 8_455 . ?
C27 C27 C29 0(10) 8_455 8_455 ?
C27 C27 C30 0(10) 8_455 . ?
C27 C27 C30 0(10) 8_455 8_455 ?
C28 C27 C20 114.3(3) 8_455 . ?
C28 C27 C20 114.3(3) . . ?
C28 C27 C28 130.3(6) 8_455 . ?
C28 C27 C29 109.0(5) . . ?
C28 C27 C29 64.6(4) 8_455 . ?
C28 C27 C29 64.6(4) . 8_455 ?
C28 C27 C29 109.0(5) 8_455 8_455 ?
C28 C27 C30 44.7(4) . 8_455 ?
C28 C27 C30 44.7(4) 8_455 . ?
C28 C27 C30 107.7(5) . . ?
C28 C27 C30 107.7(5) 8_455 8_455 ?
C29 C27 C29 49.1(6) . 8_455 ?
C29 C27 C30 141.2(5) . 8_455 ?
C29 C27 C30 141.2(5) 8_455 . ?
C29 C27 C30 108.3(5) . . ?
C29 C27 C30 108.3(5) 8_455 8_455 ?
C30 C27 C30 68.0(6) 8_455 . ?
C25 C31 C32 108.9(6) . . ?
C25 C31 C34 107.5(4) . 7 ?
C25 C31 C34 107.5(4) . . ?
C33 C31 C25 115.1(5) . . ?
C33 C31 C32 27.7(6) . . ?
C33 C31 C34 112.5(6) . 7 ?
C33 C31 C34 76.8(6) . . ?
C34 C31 C32 136.3(7) 7 . ?
C34 C31 C32 104.4(7) . . ?
C34 C31 C34 40.7(7) . 7 ?
C31 C32 H32A 109.5 . . ?
C31 C32 H32B 109.5 . . ?
C31 C32 H32C 109.5 . . ?
H32A C32 H32B 109.5 . . ?
H32A C32 H32C 109.5 . . ?
H32B C32 H32C 109.5 . . ?
C31 C33 H33A 109.5 . . ?
C31 C33 H33B 109.5 . . ?
C31 C33 H33C 109.5 . . ?
H33A C33 H33B 109.5 . . ?
H33A C33 H33C 109.5 . . ?
H33B C33 H33C 109.5 . . ?
C31 C34 H34A 109.5 . . ?
C31 C34 H34B 109.5 . . ?
C31 C34 H34C 109.5 . . ?
H34A C34 H34B 109.5 . . ?
H34A C34 H34C 109.5 . . ?
H34B C34 H34C 109.5 . . ?
O5 C35 H35A 109.5 . . ?
O5 C35 H35B 109.5 . . ?
O5 C35 H35C 109.5 . . ?
H35A C35 H35B 109.5 . . ?
H35A C35 H35C 109.5 . . ?
H35B C35 H35C 109.5 . . ?
O4 C36 H36A 109.5 . . ?
O4 C36 H36B 109.5 . . ?
O4 C36 H36C 109.5 . . ?
H36A C36 H36B 109.5 . . ?
H36A C36 H36C 109.5 . . ?
H36B C36 H36C 109.5 . . ?
O6 C37 C22 121.8(3) . . ?
O6 C37 C38 120.1(3) . . ?
C38 C37 C22 118.1(3) . . ?
C37 C38 H38 116.2 . . ?
C39 C38 C37 127.5(3) . . ?
C39 C38 H38 116.2 . . ?
C38 C39 H39 118.1 . . ?
C38 C39 C40 123.8(3) . . ?
C40 C39 H39 118.1 . . ?
O7 C40 C39 121.4(3) . . ?
O7 C40 C41 122.2(3) . . ?
C39 C40 C41 116.4(3) . . ?
C40 C41 H41A 109.5 . . ?
C40 C41 H41B 109.5 . . ?
C40 C41 H41C 109.5 . . ?
H41A C41 H41B 109.5 . . ?
H41A C41 H41C 109.5 . . ?
H41B C41 H41C 109.5 . . ?
C27 C28 C27 0.0(3) 8_455 . ?
C27 C28 H28A 109.5 . . ?
C27 C28 H28A 109.5 8_455 . ?
C27 C28 H28B 109.5 8_455 . ?
C27 C28 H28B 109.5 . . ?
C27 C28 H28C 109.5 8_455 . ?
C27 C28 H28C 109.5 . . ?
H28A C28 H28B 109.5 . . ?
H28A C28 H28C 109.5 . . ?
H28B C28 H28C 109.5 . . ?
C27 C29 H29A 109.5 . . ?
C27 C29 H29B 109.5 . . ?
C27 C29 H29C 109.5 . . ?
H29A C29 H29B 109.5 . . ?
H29A C29 H29C 109.5 . . ?
H29B C29 H29C 109.5 . . ?
C27 C30 H30A 109.5 . . ?
C27 C30 H30B 109.5 . . ?
C27 C30 H30C 109.5 . . ?
H30A C30 H30B 109.5 . . ?
H30A C30 H30C 109.5 . . ?
H30B C30 H30C 109.5 . . ?
C43 C42 H42A 109.4 . . ?
C43 C42 H42B 109.4 . . ?
C43 C42 H42C 109.4 . . ?
H42A C42 H42B 109.5 . . ?
H42A C42 H42C 109.5 . . ?
H42B C42 H42C 109.5 . . ?
N1 C43 C42 180.0 . . ?
H44A C44 H44B 109.5 . . ?
H44A C44 H44C 109.5 . . ?
H44B C44 H44C 109.5 . . ?
C45 C44 H44A 109.5 . . ?
C45 C44 H44B 109.5 . . ?
C45 C44 H44C 109.5 . . ?
N2 C45 C44 179.7(8) . . ?
H46A C46 H46B 109.5 . . ?
H46A C46 H46C 109.5 . . ?
H46B C46 H46C 109.5 . . ?
C47 C46 H46A 109.5 . . ?
C47 C46 H46B 109.5 . . ?
C47 C46 H46C 109.5 . . ?
N3 C47 C46 175.7(18) . . ?

loop_
_geom_bond_atom_site_label_1
_geom_bond_atom_site_label_2
_geom_bond_distance
_geom_bond_site_symmetry_2
_geom_bond_publ_flag
O1 C6 1.380(4) . ?
O1 C12 1.429(4) . ?
O2 C13 1.213(4) . ?
O3 C16 1.225(4) . ?
C1 C2 1.386(5) . ?
C1 C6 1.401(4) . ?
C1 C7 1.538(4) 3_655 ?
C2 H2 0.9300 . ?
C2 C3 1.392(4) . ?
C3 C4 1.400(4) . ?
C3 C8 1.539(5) . ?
C4 H4 0.9300 . ?
C4 C5 1.398(5) . ?
C5 C6 1.396(4) . ?
C5 C7 1.521(4) . ?
C7 C1 1.538(4) 4_565 ?
C7 H7 0.9800 . ?
C7 C13 1.526(4) . ?
C8 C9 1.533(5) . ?
C8 C10 1.533(4) . ?
C8 C11 1.529(4) . ?
C9 H9A 0.9600 . ?
C9 H9B 0.9600 . ?
C9 H9C 0.9600 . ?
C10 H10A 0.9600 . ?
C10 H10B 0.9600 . ?
C10 H10C 0.9600 . ?
C11 H11A 0.9600 . ?
C11 H11B 0.9600 . ?
C11 H11C 0.9600 . ?
C12 H12A 0.9600 . ?
C12 H12B 0.9600 . ?
C12 H12C 0.9600 . ?
C13 C14 1.505(5) . ?
C14 H14 0.9300 . ?
C14 C15 1.328(5) . ?
C15 H15 0.9300 . ?
C15 C16 1.473(5) . ?
C16 C17 1.496(5) . ?
C17 H17A 0.9600 . ?
C17 H17B 0.9600 . ?
C17 H17C 0.9600 . ?
O4 C26 1.394(5) . ?
O4 C36 1.443(5) . ?
O5 C21 1.382(5) . ?
O5 C35 1.427(6) . ?
O6 C37 1.210(4) . ?
O7 C40 1.213(4) . ?
C18 C19 1.387(4) . ?
C18 C21 1.394(3) . ?
C18 C22 1.527(4) . ?
C19 H19 0.9300 . ?
C19 C20 1.400(3) . ?
C20 C19 1.400(4) 8_455 ?
C20 C27 1.529(6) 8_455 ?
C20 C27 1.529(6) . ?
C21 C18 1.394(3) 8_455 ?
C22 H22 0.9800 . ?
C22 C23 1.521(4) . ?
C22 C37 1.530(4) . ?
C23 C24 1.386(4) . ?
C23 C26 1.389(3) . ?
C24 H24 0.9300 . ?
C24 C25 1.393(4) . ?
C25 C24 1.393(4) 7 ?
C25 C31 1.531(7) . ?
C26 C23 1.389(3) 7 ?
C27 C27 0.000(12) 8_455 ?
C27 C28 1.524(6) . ?
C27 C28 1.524(6) 8_455 ?
C27 C29 1.547(8) . ?
C27 C29 1.547(8) 8_455 ?
C27 C30 1.552(8) . ?
C27 C30 1.552(8) 8_455 ?
C31 C32 1.609(14) . ?
C31 C33 1.441(13) . ?
C31 C34 1.574(9) . ?
C31 C34 1.574(9) 7 ?
C32 H32A 0.9600 . ?
C32 H32B 0.9600 . ?
C32 H32C 0.9600 . ?
C33 H33A 0.9600 . ?
C33 H33B 0.9600 . ?
C33 H33C 0.9600 . ?
C34 H34A 0.9600 . ?
C34 H34B 0.9600 . ?
C34 H34C 0.9600 . ?
C35 H35A 0.9600 . ?
C35 H35B 0.9600 . ?
C35 H35C 0.9600 . ?
C36 H36A 0.9600 . ?
C36 H36B 0.9600 . ?
C36 H36C 0.9600 . ?
C37 C38 1.494(4) . ?
C38 H38 0.9300 . ?
C38 C39 1.320(5) . ?
C39 H39 0.9300 . ?
C39 C40 1.484(5) . ?
C40 C41 1.491(5) . ?
C41 H41A 0.9600 . ?
C41 H41B 0.9600 . ?
C41 H41C 0.9600 . ?
C28 C27 1.524(6) 8_455 ?
C28 H28A 0.9600 . ?
C28 H28B 0.9600 . ?
C28 H28C 0.9600 . ?
C29 H29A 0.9600 . ?
C29 H29B 0.9600 . ?
C29 H29C 0.9600 . ?
C30 H30A 0.9600 . ?
C30 H30B 0.9600 . ?
C30 H30C 0.9600 . ?
N1 C43 1.147(12) . ?
C42 C43 1.430(13) . ?
C42 H42A 0.9597 . ?
C42 H42B 0.9597 . ?
C42 H42C 0.9598 . ?
N2 C45 1.132(7) . ?
C44 H44A 0.9600 . ?
C44 H44B 0.9600 . ?
C44 H44C 0.9600 . ?
C44 C45 1.449(9) . ?
N3 C47 1.141(11) . ?
C46 H46A 0.9600 . ?
C46 H46B 0.9600 . ?
C46 H46C 0.9600 . ?
C46 C47 1.43(4) . ?

loop_
_geom_torsion_atom_site_label_1
_geom_torsion_atom_site_label_2
_geom_torsion_atom_site_label_3
_geom_torsion_atom_site_label_4
_geom_torsion
_geom_torsion_site_symmetry_1
_geom_torsion_site_symmetry_2
_geom_torsion_site_symmetry_3
_geom_torsion_site_symmetry_4
_geom_torsion_publ_flag
O2 C13 C14 C15 89.3(4) . . . . ?
C1 C2 C3 C4 -1.5(4) . . . . ?
C1 C2 C3 C8 177.7(3) . . . . ?
C1 C7 C13 O2 125.4(3) 4_565 . . . ?
C1 C7 C13 C14 -51.3(4) 4_565 . . . ?
C2 C1 C6 O1 -177.0(2) . . . . ?
C2 C1 C6 C5 -3.1(4) . . . . ?
C2 C3 C4 C5 -0.9(4) . . . . ?
C2 C3 C8 C9 -44.1(4) . . . . ?
C2 C3 C8 C10 -163.2(3) . . . . ?
C2 C3 C8 C11 74.9(3) . . . . ?
C3 C4 C5 C6 1.1(4) . . . . ?
C3 C4 C5 C7 174.8(3) . . . . ?
C4 C3 C8 C9 135.1(3) . . . . ?
C4 C3 C8 C10 16.0(4) . . . . ?
C4 C3 C8 C11 -105.9(3) . . . . ?
C4 C5 C6 O1 174.8(2) . . . . ?
C4 C5 C6 C1 0.9(4) . . . . ?
C4 C5 C7 C1 -72.5(3) . . . 4_565 ?
C4 C5 C7 C13 54.2(4) . . . . ?
C5 C7 C13 O2 -0.7(5) . . . . ?
C5 C7 C13 C14 -177.4(3) . . . . ?
C6 C1 C2 C3 3.5(4) . . . . ?
C6 C5 C7 C1 101.1(3) . . . 4_565 ?
C6 C5 C7 C13 -132.3(3) . . . . ?
C7 C1 C2 C3 -168.7(3) 3_655 . . . ?
C7 C1 C6 O1 -4.8(4) 3_655 . . . ?
C7 C1 C6 C5 169.1(2) 3_655 . . . ?
C7 C5 C6 O1 1.0(4) . . . . ?
C7 C5 C6 C1 -172.9(2) . . . . ?
C7 C13 C14 C15 -93.8(4) . . . . ?
C8 C3 C4 C5 179.9(3) . . . . ?
C12 O1 C6 C1 -90.0(3) . . . . ?
C12 O1 C6 C5 96.1(3) . . . . ?
C13 C14 C15 C16 2.3(5) . . . . ?
C14 C15 C16 O3 6.3(5) . . . . ?
C14 C15 C16 C17 -174.0(3) . . . . ?
O6 C37 C38 C39 -115.3(4) . . . . ?
C18 C19 C20 C19 -1.9(6) . . . 8_455 ?
C18 C19 C20 C27 -177.8(3) . . . . ?
C18 C19 C20 C27 -177.8(3) . . . 8_455 ?
C18 C22 C23 C24 58.7(3) . . . . ?
C18 C22 C23 C26 -118.4(3) . . . . ?
C18 C22 C37 O6 -133.8(3) . . . . ?
C18 C22 C37 C38 44.0(4) . . . . ?
C19 C18 C21 O5 174.4(3) . . . . ?
C19 C18 C21 C18 2.7(5) . . . 8_455 ?
C19 C18 C22 C23 -96.7(3) . . . . ?
C19 C18 C22 C37 31.3(4) . . . . ?
C19 C20 C27 C27 0(100) . . . 8_455 ?
C19 C20 C27 C27 0(100) 8_455 . . 8_455 ?
C19 C20 C27 C28 -176.9(5) . . . . ?
C19 C20 C27 C28 7.5(6) 8_455 . . . ?
C19 C20 C27 C28 -7.5(6) . . . 8_455 ?
C19 C20 C27 C28 176.9(5) 8_455 . . 8_455 ?
C19 C20 C27 C29 -62.0(5) 8_455 . . 8_455 ?
C19 C20 C27 C29 62.0(5) . . . . ?
C19 C20 C27 C29 113.7(4) . . . 8_455 ?
C19 C20 C27 C29 -113.7(4) 8_455 . . . ?
C19 C20 C27 C30 -128.6(4) . . . 8_455 ?
C19 C20 C27 C30 55.7(5) 8_455 . . 8_455 ?
C19 C20 C27 C30 -55.7(5) . . . . ?
C19 C20 C27 C30 128.6(4) 8_455 . . . ?
C20 C27 C28 C27 0(100) . . . 8_455 ?
C21 C18 C19 C20 -0.4(5) . . . . ?
C21 C18 C22 C23 76.6(3) . . . . ?
C21 C18 C22 C37 -155.4(3) . . . . ?
C22 C18 C19 C20 172.9(3) . . . . ?
C22 C18 C21 O5 0.8(5) . . . . ?
C22 C18 C21 C18 -170.9(2) . . . 8_455 ?
C22 C23 C24 C25 -176.4(3) . . . . ?
C22 C23 C26 O4 -5.7(5) . . . . ?
C22 C23 C26 C23 172.5(2) . . . 7 ?
C22 C37 C38 C39 66.9(4) . . . . ?
C23 C22 C37 O6 -7.2(4) . . . . ?
C23 C22 C37 C38 170.6(3) . . . . ?
C23 C24 C25 C24 3.0(6) . . . 7 ?
C23 C24 C25 C31 -175.9(3) . . . . ?
C24 C23 C26 O4 177.1(3) . . . . ?
C24 C23 C26 C23 -4.7(5) . . . 7 ?
C24 C25 C31 C32 44.5(7) 7 . . . ?
C24 C25 C31 C32 -136.6(6) . . . . ?
C24 C25 C31 C33 15.3(7) 7 . . . ?
C24 C25 C31 C33 -165.8(6) . . . . ?
C24 C25 C31 C34 110.9(5) . . . . ?
C24 C25 C31 C34 -110.9(5) 7 . . 7 ?
C24 C25 C31 C34 68.1(5) . . . 7 ?
C24 C25 C31 C34 -68.1(5) 7 . . . ?
C26 C23 C24 C25 0.7(5) . . . . ?
C27 C20 C27 C28 0(100) 8_455 . . . ?
C27 C20 C27 C28 0(100) 8_455 . . 8_455 ?
C27 C20 C27 C29 0(100) 8_455 . . . ?
C27 C20 C27 C29 0(100) 8_455 . . 8_455 ?
C27 C20 C27 C30 0(100) 8_455 . . 8_455 ?
C27 C20 C27 C30 0(100) 8_455 . . . ?
C35 O5 C21 C18 -94.1(3) . . . 8_455 ?
C35 O5 C21 C18 94.1(3) . . . . ?
C36 O4 C26 C23 90.9(3) . . . 7 ?
C36 O4 C26 C23 -90.9(3) . . . . ?
C37 C22 C23 C24 -70.4(3) . . . . ?
C37 C22 C23 C26 112.4(3) . . . . ?
C37 C38 C39 C40 1.1(5) . . . . ?
C38 C39 C40 O7 25.5(5) . . . . ?
C38 C39 C40 C41 -153.5(3) . . . . ?
C28 C27 C28 C27 0(100) 8_455 . . 8_455 ?
C29 C27 C28 C27 0(100) . . . 8_455 ?
C29 C27 C28 C27 0(100) 8_455 . . 8_455 ?
C30 C27 C28 C27 0(100) 8_455 . . 8_455 ?
C30 C27 C28 C27 0(100) . . . 8_455 ?

loop_
_exptl_oxdiff_crystal_face_indexfrac_h
_exptl_oxdiff_crystal_face_indexfrac_k
_exptl_oxdiff_crystal_face_indexfrac_l
_exptl_oxdiff_crystal_face_x
_exptl_oxdiff_crystal_face_y
_exptl_oxdiff_crystal_face_z
32.7141 12.6258 1.6247 -0.4122 0.0553 0.9094
1.7980 -34.9614 -1.8900 0.9864 -0.1291 0.1016
0.5670 34.9812 1.9579 -0.9909 0.1298 -0.0346
35.0698 -0.7398 -1.6142 0.0056 0.1685 0.9857
32.2254 -4.7706 5.8565 -0.0074 -0.3388 0.9408
1.0807 -8.3081 14.8157 -0.0253 -0.9945 0.1015
-35.2316 1.7438 -0.1736 -0.0025 -0.0485 -0.9988
-0.0434 8.2661 -14.8274 0.0254 0.9971 -0.0721
2.0186 6.0198 15.0032 -0.4216 -0.9011 0.1049
